data_2310145
loop_
_publ_author_name
'Roth, R. S.'
'Wadsley, A. D.'
'Andersson, S.'

_publ_section_title
;
 The crystal structure of PNb~9~O~25~, (P~2~O~5~ . 9Nb~2~O~5~)
;
_journal_coden_ASTM ACCRA9
_journal_issue 4
_journal_name_full 'Acta Crystallographica'
_journal_page_first 643
_journal_page_last 647
_journal_paper_doi 10.1107/s0365110x65001500
_journal_volume 18
_journal_year 1965
_chemical_formula_structural 'P Nb9 O25'
_chemical_formula_sum 'Nb9 O25 P'
_chemical_name_systematic 'Phosphorus Niobium Oxide (1/9/25)'
_space_group_IT_number 82
_symmetry_Int_Tables_number 82
_symmetry_space_group_name_Hall 'I -4'
_symmetry_space_group_name_H-M 'I -4'
_cell_angle_alpha 90.
_cell_angle_beta 90.
_cell_angle_gamma 90.
_cell_formula_units_Z 2
_cell_length_a 15.6
_cell_length_b 15.6
_cell_length_c 3.828
_cell_volume 931.582
_cod_data_source_file Nb9PO25_I_4_DC263.cif
_cod_data_source_block chateigner
_cod_original_cell_volume 931.58
_cod_original_formula_sum 'Nb9 O25 P1'
_cod_database_code 2310145

loop_
_symmetry_equiv_pos_site_id
_symmetry_equiv_pos_as_xyz
1 '-y, x, -z'
2 'y, -x, -z'
3 '-x, -y, z'
4 'x, y, z'
5 '-y+1/2, x+1/2, -z+1/2'
6 'y+1/2, -x+1/2, -z+1/2'
7 '-x+1/2, -y+1/2, z+1/2'
8 'x+1/2, y+1/2, z+1/2'

loop_
_atom_site_label
_atom_site_type_symbol
_atom_site_symmetry_multiplicity
_atom_site_Wyckoff_symbol
_atom_site_fract_x
_atom_site_fract_y
_atom_site_fract_z
_atom_site_occupancy
_atom_site_attached_hydrogens
_atom_site_B_iso_or_equiv
P1 P5+ 2 c 0 0.5 0.25 1. 0 2.6
Nb1 Nb5+ 2 a 0 0 0 1. 0 1.3
Nb2 Nb5+ 8 g 0.2188(5) 0.1094(5) 0 1. 0 1.
Nb3 Nb5+ 8 g 0.1142(5) 0.3310(5) 0 1. 0 0.9
O1 O2- 2 b 0 0 0.5 1. 0 0.9
O2 O2- 8 g 0.2488(32) 0.3917(32) 0 1. 0 0.1
O3 O2- 8 g 0.1121(39) 0.0521(37) 0 1. 0 0.1
O4 O2- 8 g 0.1755(41) 0.2212(40) 0 1. 0 1.4
O5 O2- 8 g 0.0175(50) 0.2729(50) 0 1. 0 2.3
O6 O2- 8 g 0.0722(50) 0.4531(50) 0 1. 0 2.3
O7 O2- 8 g -.1461(34) 0.3536(34) 0 1. 0 0.1

loop_
_atom_type_symbol
_atom_type_oxidation_number
Nb5+ 5
O2- -2
P5+ 5
